data_7114473
loop_
_publ_author_name
'Clive, Derrick L. J.'
'Fletcher, Stephen P.'

_publ_section_title
;
 Synthesis of the bicyclic dienone core of the antitumor agent ottelione B
;
_journal_issue 17
_journal_name_full 'Chemical Communications'
_journal_page_first 1940
_journal_paper_doi 10.1039/b205753k
_journal_year 2002
_chemical_formula_sum 'C10 H15 I O3'
_chemical_formula_weight 310.12
_space_group_IT_number 19
_symmetry_cell_setting orthorhombic
_symmetry_space_group_name_Hall 'P 2ac 2ab'
_symmetry_space_group_name_H-M 'P 21 21 21'
_atom_sites_solution_hydrogens geom
_atom_sites_solution_primary direct
_atom_sites_solution_secondary difmap
_audit_creation_method 'manual editing of SHELXL template'
_cell_angle_alpha 90.00
_cell_angle_beta 90.00
_cell_angle_gamma 90.00
_cell_formula_units_Z 4
_cell_length_a 7.6901(5)
_cell_length_b 7.9975(5)
_cell_length_c 18.4359(11)
_cell_measurement_reflns_used 5038
_cell_measurement_temperature 193(2)
_cell_measurement_theta_max 26.381
_cell_measurement_theta_min 2.266
_cell_volume 1133.84(12)
_computing_cell_refinement 'Bruker SAINT (Bruker, 1997)'
_computing_data_collection 'Bruker SMART (Bruker, 1997)'
_computing_data_reduction 'Bruker SAINT (Bruker, 1997)'
_computing_molecular_graphics 'Bruker SHELXTL (Sheldrick, 1997)'
_computing_publication_material 'Bruker SHELXTL (Sheldrick, 1997)'
_computing_structure_refinement 'SHELXL-97 (Sheldrick, 1997)'
_computing_structure_solution 'SHELXS-97 (Sheldrick, 1990)'
_diffrn_ambient_temperature 193(2)
_diffrn_detector_area_resol_mean 8.192
_diffrn_measured_fraction_theta_full 0.999
_diffrn_measured_fraction_theta_max 0.999
_diffrn_measurement_device_type 'Bruker PLATFORM diffractometer/SMART 1000 CCD area detector'
_diffrn_measurement_method '\w scans'
_diffrn_radiation_monochromator graphite
_diffrn_radiation_source 'fine-focus sealed tube'
_diffrn_radiation_type MoK\a
_diffrn_radiation_wavelength 0.71073
_diffrn_reflns_av_R_equivalents 0.0320
_diffrn_reflns_av_sigmaI/netI 0.0358
_diffrn_reflns_limit_h_max 9
_diffrn_reflns_limit_h_min -8
_diffrn_reflns_limit_k_max 9
_diffrn_reflns_limit_k_min -10
_diffrn_reflns_limit_l_max 23
_diffrn_reflns_limit_l_min -20
_diffrn_reflns_number 5595
_diffrn_reflns_theta_full 26.38
_diffrn_reflns_theta_max 26.38
_diffrn_reflns_theta_min 2.21
_diffrn_standards_decay_% 0
_diffrn_standards_interval_time 0
_diffrn_standards_number 0
_exptl_absorpt_coefficient_mu 2.805
_exptl_absorpt_correction_T_max 0.8961
_exptl_absorpt_correction_T_min 0.5072
_exptl_absorpt_correction_type empirical
_exptl_absorpt_process_details 'SADABS (Sheldrick, 1996)'
_exptl_crystal_colour colorless
_exptl_crystal_density_diffrn 1.817
_exptl_crystal_density_method 'not measured'
_exptl_crystal_description prism
_exptl_crystal_F_000 608
_exptl_crystal_size_max 0.28
_exptl_crystal_size_mid 0.07
_exptl_crystal_size_min 0.04
_refine_diff_density_max 0.831
_refine_diff_density_min -0.361
_refine_diff_density_rms 0.085
_refine_ls_abs_structure_details 'Flack H D (1983), Acta Cryst. A39, 876-881'
_refine_ls_abs_structure_Flack -0.05(3)
_refine_ls_extinction_method none
_refine_ls_goodness_of_fit_ref 1.071
_refine_ls_hydrogen_treatment constr
_refine_ls_matrix_type full
_refine_ls_number_parameters 128
_refine_ls_number_reflns 2299
_refine_ls_number_restraints 0
_refine_ls_restrained_S_all 1.071
_refine_ls_R_factor_all 0.0296
_refine_ls_R_factor_gt 0.0264
_refine_ls_shift/su_max 0.007
_refine_ls_shift/su_mean 0.001
_refine_ls_structure_factor_coef Fsqd
_refine_ls_weighting_details 'calc w=1/[\s^2^(Fo^2^)+(0.0320P)^2^+0.0000P] where P=(Fo^2^+2Fc^2^)/3'
_refine_ls_weighting_scheme calc
_refine_ls_wR_factor_gt 0.0618
_refine_ls_wR_factor_ref 0.0628
_reflns_number_gt 2147
_reflns_number_total 2299
_reflns_threshold_expression >2sigma(I)
_cod_data_source_file b205753k.txt
_cod_data_source_block compound(14)
_cod_depositor_comments
;
The following automatic conversions were performed:

'_symmetry_cell_setting' value 'Orthorhombic' changed to
'orthorhombic' according to
/usr/data/users/saulius/automatic-downloads/retrospective/RSC/lib/dictionaries/cif_core.dic
dictionary named 'cif_core.dic' version 2.4.2 from 2011-04-26.

Automatic conversion script
Id: cif_fix_values 2281 2013-09-26 08:29:07Z andrius 
;
_cod_database_code 7114473

loop_
_symmetry_equiv_pos_as_xyz
'x, y, z'
'-x+1/2, -y, z+1/2'
'-x, y+1/2, -z+1/2'
'x+1/2, -y+1/2, -z'

loop_
_atom_site_label
_atom_site_type_symbol
_atom_site_fract_x
_atom_site_fract_y
_atom_site_fract_z
_atom_site_U_iso_or_equiv
_atom_site_adp_type
_atom_site_occupancy
_atom_site_symmetry_multiplicity
_atom_site_calc_flag
_atom_site_refinement_flags
I I 0.30540(3) -0.43056(3) 0.109198(15) 0.03691(9) Uani 1 1 d .
O1 O 0.5196(3) 0.0502(4) 0.05731(16) 0.0321(6) Uani 1 1 d .
H1O H 0.4736 0.1184 0.0862 0.048 Uiso 1 1 calc R
H1OB H 0.5251 0.0976 0.0167 0.048 Uiso 0.00 1 calc PR
O2 O -0.0870(4) 0.2273(3) 0.04355(16) 0.0325(7) Uani 1 1 d .
O3 O -0.1600(3) -0.0035(4) 0.10166(19) 0.0376(7) Uani 1 1 d .
H3O H -0.2565 0.0153 0.0819 0.056 Uiso 1 1 calc R
C1 C 0.3451(5) -0.0851(5) 0.1837(2) 0.0265(9) Uani 1 1 d .
H1 H 0.4139 0.0208 0.1867 0.032 Uiso 1 1 calc R
C2 C 0.4221(5) -0.1856(5) 0.1224(2) 0.0283(9) Uani 1 1 d .
H2 H 0.5487 -0.2014 0.1326 0.034 Uiso 1 1 calc R
C3 C 0.4045(5) -0.0898(6) 0.0503(2) 0.0276(9) Uani 1 1 d .
H3 H 0.4449 -0.1626 0.0096 0.033 Uiso 1 1 calc R
C4 C 0.2182(5) -0.0346(5) 0.0360(2) 0.0243(9) Uani 1 1 d .
H4A H 0.1459 -0.1346 0.0265 0.029 Uiso 1 1 calc R
H4B H 0.2159 0.0358 -0.0082 0.029 Uiso 1 1 calc R
C5 C 0.1384(4) 0.0644(5) 0.0994(2) 0.0222(7) Uani 1 1 d .
H5 H 0.2039 0.1718 0.1046 0.027 Uiso 1 1 calc R
C6 C 0.1563(5) -0.0339(5) 0.1702(2) 0.0238(8) Uani 1 1 d .
H6 H 0.0843 -0.1376 0.1662 0.029 Uiso 1 1 calc R
C7 C 0.1078(6) 0.0557(7) 0.2407(2) 0.0402(10) Uani 1 1 d .
H7A H -0.0190 0.0495 0.2496 0.048 Uiso 1 1 calc R
H7B H 0.1432 0.1747 0.2390 0.048 Uiso 1 1 calc R
C8 C 0.2093(7) -0.0394(6) 0.3000(2) 0.0439(11) Uani 1 1 d .
H8A H 0.2734 0.0402 0.3313 0.053 Uiso 1 1 calc R
H8B H 0.1285 -0.1047 0.3307 0.053 Uiso 1 1 calc R
C9 C 0.3363(6) -0.1559(6) 0.2611(2) 0.0373(10) Uani 1 1 d .
H9A H 0.2925 -0.2724 0.2609 0.045 Uiso 1 1 calc R
H9B H 0.4521 -0.1536 0.2845 0.045 Uiso 1 1 calc R
C10 C -0.0470(5) 0.1054(5) 0.0792(2) 0.0240(8) Uani 1 1 d .

loop_
_atom_site_aniso_label
_atom_site_aniso_U_11
_atom_site_aniso_U_22
_atom_site_aniso_U_33
_atom_site_aniso_U_23
_atom_site_aniso_U_13
_atom_site_aniso_U_12
I 0.04062(14) 0.02368(12) 0.04641(16) 0.00111(13) 0.00150(13) -0.00006(12)
O1 0.0150(12) 0.0329(15) 0.0485(17) 0.0153(15) -0.0007(11) -0.0019(12)
O2 0.0241(15) 0.0321(15) 0.0413(17) 0.0149(13) 0.0009(12) 0.0076(12)
O3 0.0140(13) 0.0450(15) 0.0540(19) 0.0247(14) -0.0050(13) -0.0024(10)
C1 0.0205(19) 0.0280(19) 0.031(2) 0.0028(19) -0.0085(14) -0.0018(16)
C2 0.0169(17) 0.0266(19) 0.041(3) 0.0089(17) -0.0031(16) 0.0000(14)
C3 0.0200(18) 0.030(2) 0.033(2) 0.0044(19) 0.0032(15) 0.0005(17)
C4 0.0190(19) 0.029(2) 0.0253(19) 0.0031(15) 0.0000(14) -0.0008(15)
C5 0.0137(14) 0.0251(16) 0.028(2) 0.006(2) 0.0004(12) -0.0015(14)
C6 0.0190(19) 0.028(2) 0.0242(19) 0.0024(16) -0.0017(13) -0.0012(13)
C7 0.044(2) 0.046(3) 0.031(2) -0.004(2) -0.0022(18) 0.006(2)
C8 0.051(3) 0.054(3) 0.027(2) 0.0023(19) -0.005(2) -0.001(3)
C9 0.039(3) 0.040(2) 0.033(2) 0.0039(19) -0.0121(18) -0.004(2)
C10 0.0182(18) 0.027(2) 0.0262(18) 0.0011(15) 0.0016(14) 0.0021(14)

loop_
_atom_type_symbol
_atom_type_description
_atom_type_scat_dispersion_real
_atom_type_scat_dispersion_imag
_atom_type_scat_source
C C 0.0033 0.0016 'International Tables Vol C Tables 4.2.6.8 and 6.1.1.4'
H H 0.0000 0.0000 'International Tables Vol C Tables 4.2.6.8 and 6.1.1.4'
O O 0.0106 0.0060 'International Tables Vol C Tables 4.2.6.8 and 6.1.1.4'
I I -0.4742 1.8119 'International Tables Vol C Tables 4.2.6.8 and 6.1.1.4'

loop_
_geom_angle_atom_site_label_1
_geom_angle_atom_site_label_2
_geom_angle_atom_site_label_3
_geom_angle
_geom_angle_site_symmetry_3
C3 O1 O3 118.6(2) 1_655
C2 C1 C6 113.1(3) .
C2 C1 C9 121.1(4) .
C6 C1 C9 102.0(3) .
C1 C2 C3 110.3(3) .
C1 C2 I 113.8(3) .
C3 C2 I 108.4(3) .
O1 C3 C4 111.7(3) .
O1 C3 C2 104.9(3) .
C4 C3 C2 112.2(3) .
C3 C4 C5 113.1(3) .
C10 C5 C6 114.0(3) .
C10 C5 C4 107.5(3) .
C6 C5 C4 110.3(3) .
C1 C6 C5 111.2(3) .
C1 C6 C7 102.6(3) .
C5 C6 C7 117.5(4) .
C6 C7 C8 104.3(4) .
C9 C8 C7 106.9(4) .
C8 C9 C1 103.8(4) .
O2 C10 O3 122.8(3) .
O2 C10 C5 123.1(3) .
O3 C10 C5 114.1(3) .

loop_
_geom_bond_atom_site_label_1
_geom_bond_atom_site_label_2
_geom_bond_distance
_geom_bond_site_symmetry_2
I C2 2.169(4) .
O1 C3 1.433(5) .
O1 O3 2.631(3) 1_655
O2 C10 1.215(4) .
O3 C10 1.298(4) .
C1 C2 1.508(6) .
C1 C6 1.530(5) .
C1 C9 1.536(6) .
C2 C3 1.540(5) .
C3 C4 1.522(5) .
C4 C5 1.540(5) .
C5 C10 1.509(5) .
C5 C6 1.530(5) .
C6 C7 1.531(6) .
C7 C8 1.544(6) .
C8 C9 1.529(7) .

loop_
_geom_torsion_atom_site_label_1
_geom_torsion_atom_site_label_2
_geom_torsion_atom_site_label_3
_geom_torsion_atom_site_label_4
_geom_torsion
_geom_torsion_site_symmetry_1
C6 C1 C2 C3 55.1(4) .
C9 C1 C2 C3 176.6(3) .
C6 C1 C2 I -67.1(4) .
C9 C1 C2 I 54.4(4) .
O3 O1 C3 C4 170.9(2) 1_655
O3 O1 C3 C2 49.2(4) 1_655
C1 C2 C3 O1 68.6(4) .
I C2 C3 O1 -166.2(2) .
C1 C2 C3 C4 -52.9(5) .
I C2 C3 C4 72.4(4) .
O1 C3 C4 C5 -64.4(4) .
C2 C3 C4 C5 53.0(5) .
C3 C4 C5 C10 -177.9(3) .
C3 C4 C5 C6 -53.0(4) .
C2 C1 C6 C5 -56.6(5) .
C9 C1 C6 C5 171.7(3) .
C2 C1 C6 C7 177.0(3) .
C9 C1 C6 C7 45.2(4) .
C10 C5 C6 C1 174.7(3) .
C4 C5 C6 C1 53.6(5) .
C10 C5 C6 C7 -67.5(5) .
C4 C5 C6 C7 171.4(3) .
C1 C6 C7 C8 -34.2(4) .
C5 C6 C7 C8 -156.6(4) .
C6 C7 C8 C9 10.4(5) .
C7 C8 C9 C1 17.4(5) .
C2 C1 C9 C8 -165.2(4) .
C6 C1 C9 C8 -38.5(4) .
C6 C5 C10 O2 151.8(4) .
C4 C5 C10 O2 -85.6(5) .
C6 C5 C10 O3 -29.9(5) .
C4 C5 C10 O3 92.7(4) .
